data_1555780
loop_
_publ_author_name
'Shen, Minxing'
'Kretschmer, Manuel'
'Brill, Zachary G.'
'Snyder, Scott A.'

_publ_section_title
;
 Strategies for the Total Synthesis of Diverse Bromo-Chamigrenes.
;
_journal_issue 19
_journal_name_full 'Organic letters'
_journal_page_first 5018
_journal_page_last 5021
_journal_paper_doi 10.1021/acs.orglett.6b02478
_journal_volume 18
_journal_year 2016
_chemical_formula_moiety 'C14 H21 Br O'
_chemical_formula_sum 'C14 H21 Br O'
_chemical_formula_weight 285.22
_space_group_crystal_system monoclinic
_space_group_IT_number 14
_space_group_name_Hall '-P 2ybc'
_space_group_name_H-M_alt 'P 1 21/c 1'
_atom_sites_solution_hydrogens geom
_atom_sites_solution_primary dual
_atom_sites_solution_secondary difmap
_audit_creation_date 2016-05-27
_audit_creation_method
;
Olex2 1.2
(compiled 2016.02.19 svn.r3266 for OlexSys, GUI svn.r5155)
;
_cell_angle_alpha 90
_cell_angle_beta 90.951(2)
_cell_angle_gamma 90
_cell_formula_units_Z 4
_cell_length_a 15.8482(7)
_cell_length_b 6.3578(3)
_cell_length_c 12.9413(5)
_cell_measurement_reflns_used 9938
_cell_measurement_temperature 100(2)
_cell_measurement_theta_max 27.57
_cell_measurement_theta_min 2.57
_cell_volume 1303.78(10)
_computing_cell_refinement 'SAINT V.8.35A (Bruker AXS Inc., 2013)'
_computing_data_collection 'APEX3 v.2015.9-0 (Bruker AXS Inc., 2015)'
_computing_data_reduction 'SAINT V.8.35A (Bruker AXS Inc., 2013)'
_computing_molecular_graphics 'Olex2 (Dolomanov et al., 2009)'
_computing_publication_material 'Olex2 (Dolomanov et al., 2009)'
_computing_structure_refinement 'XL (Sheldrick, 2008)'
_computing_structure_solution 'XT (Sheldrick, 2015)'
_diffrn_ambient_temperature 100.15
_diffrn_detector_area_resol_mean 10.4167
_diffrn_measured_fraction_theta_full 1.000
_diffrn_measured_fraction_theta_max 0.993
_diffrn_measurement_device_type 'Bruker D8 Venture PHOTON 100 CMOS'
_diffrn_measurement_method 'omega and phi scans'
_diffrn_radiation_monochromator mirrors
_diffrn_radiation_type MoK\a
_diffrn_radiation_wavelength 0.71073
_diffrn_reflns_av_R_equivalents 0.0354
_diffrn_reflns_av_unetI/netI 0.0202
_diffrn_reflns_Laue_measured_fraction_full 1.000
_diffrn_reflns_Laue_measured_fraction_max 0.993
_diffrn_reflns_limit_h_max 19
_diffrn_reflns_limit_h_min -20
_diffrn_reflns_limit_k_max 8
_diffrn_reflns_limit_k_min -8
_diffrn_reflns_limit_l_max 16
_diffrn_reflns_limit_l_min -16
_diffrn_reflns_number 27575
_diffrn_reflns_point_group_measured_fraction_full 1.000
_diffrn_reflns_point_group_measured_fraction_max 0.993
_diffrn_reflns_theta_full 25.242
_diffrn_reflns_theta_max 27.567
_diffrn_reflns_theta_min 2.571
_diffrn_source 'INCOATEC ImuS micro-focus source'
_diffrn_standards_number 0
_exptl_absorpt_coefficient_mu 3.131
_exptl_absorpt_correction_T_max 0.7456
_exptl_absorpt_correction_T_min 0.4379
_exptl_absorpt_correction_type multi-scan
_exptl_absorpt_process_details
;
SADABS-2014/5 (Bruker,2014/5) was used for absorption correction.
wR2(int) was 0.1023 before and 0.0472 after correction.
The Ratio of minimum to maximum transmission is 0.5873.
The \l/2 correction factor is 0.00150.
;
_exptl_crystal_colour colourless
_exptl_crystal_colour_primary colourless
_exptl_crystal_density_diffrn 1.453
_exptl_crystal_description block
_exptl_crystal_F_000 592
_exptl_crystal_size_max 0.4
_exptl_crystal_size_mid 0.24
_exptl_crystal_size_min 0.1
_refine_diff_density_max 0.581
_refine_diff_density_min -0.392
_refine_diff_density_rms 0.066
_refine_ls_extinction_method none
_refine_ls_goodness_of_fit_ref 1.072
_refine_ls_hydrogen_treatment constr
_refine_ls_matrix_type full
_refine_ls_number_parameters 148
_refine_ls_number_reflns 3006
_refine_ls_number_restraints 0
_refine_ls_restrained_S_all 1.072
_refine_ls_R_factor_all 0.0326
_refine_ls_R_factor_gt 0.0255
_refine_ls_shift/su_max 0.002
_refine_ls_shift/su_mean 0.000
_refine_ls_structure_factor_coef Fsqd
_refine_ls_weighting_details 'w=1/[\s^2^(Fo^2^)+(0.0249P)^2^+0.8744P] where P=(Fo^2^+2Fc^2^)/3'
_refine_ls_weighting_scheme calc
_refine_ls_wR_factor_gt 0.0563
_refine_ls_wR_factor_ref 0.0585
_reflns_Friedel_coverage 0.000
_reflns_number_gt 2663
_reflns_number_total 3006
_reflns_threshold_expression 'I > 2\s(I)'
_cod_data_source_file ol6b02478_si_003.cif
_cod_data_source_block 0242_mshen
_cod_database_code 1555780
_shelx_space_group_comment
;
The symmetry employed for this shelxl refinement is uniquely defined
by the following loop, which should always be used as a source of
symmetry information in preference to the above space-group names.
They are only intended as comments.
;
_shelx_estimated_absorpt_t_max 0.745
_shelx_estimated_absorpt_t_min 0.367
_olex2_refinement_description
;
1. Fixed Uiso
 At 1.2 times of:
  All C(H) groups, All C(H,H) groups
 At 1.5 times of:
  All C(H,H,H) groups
2.a Ternary CH refined with riding coordinates:
 C1(H1)
2.b Secondary CH2 refined with riding coordinates:
 C2(H2A,H2B), C3(H3A,H3B), C9(H9A,H9B), C12(H12A,H12B), C13(H13A,H13B)
2.c Aromatic/amide H refined with riding coordinates:
 C10(H10)
2.d Idealised Me refined as rotating group:
 C7(H7A,H7B,H7C), C8(H8A,H8B,H8C), C14(H14A,H14B,H14C)
;
_shelx_shelxl_version_number 2014/7
_olex2_submission_special_instructions 'No special instructions were received'

loop_
_space_group_symop_operation_xyz
'x, y, z'
'-x, y+1/2, -z+1/2'
'-x, -y, -z'
'x, -y-1/2, z-1/2'

loop_
_atom_site_label
_atom_site_type_symbol
_atom_site_fract_x
_atom_site_fract_y
_atom_site_fract_z
_atom_site_U_iso_or_equiv
_atom_site_adp_type
_atom_site_occupancy
_atom_site_site_symmetry_order
_atom_site_calc_flag
_atom_site_refinement_flags_posn
Br1 Br 0.93346(2) 0.20387(3) 0.45071(2) 0.02582(7) Uani 1 1 d .
O1 O 0.77755(8) 0.92280(19) 0.25967(9) 0.0222(3) Uani 1 1 d .
C1 C 0.86193(10) 0.3639(3) 0.35079(13) 0.0168(3) Uani 1 1 d .
H1 H 0.8394 0.2624 0.2981 0.020 Uiso 1 1 calc R
C2 C 0.91931(11) 0.5173(3) 0.29599(14) 0.0206(4) Uani 1 1 d .
H2A H 0.9652 0.4391 0.2620 0.025 Uiso 1 1 calc R
H2B H 0.9453 0.6146 0.3471 0.025 Uiso 1 1 calc R
C3 C 0.86918(11) 0.6434(3) 0.21504(13) 0.0192(4) Uani 1 1 d .
H3A H 0.9048 0.7583 0.1882 0.023 Uiso 1 1 calc R
H3B H 0.8534 0.5505 0.1564 0.023 Uiso 1 1 calc R
C4 C 0.79057(10) 0.7350(3) 0.26127(12) 0.0144(3) Uani 1 1 d .
C5 C 0.73151(10) 0.5801(2) 0.31473(12) 0.0128(3) Uani 1 1 d .
C6 C 0.78592(10) 0.4681(3) 0.40347(12) 0.0155(3) Uani 1 1 d .
C7 C 0.81506(12) 0.6318(3) 0.48362(13) 0.0238(4) Uani 1 1 d .
H7A H 0.8577 0.5690 0.5299 0.036 Uiso 1 1 calc GR
H7B H 0.7667 0.6778 0.5240 0.036 Uiso 1 1 calc GR
H7C H 0.8394 0.7531 0.4481 0.036 Uiso 1 1 calc GR
C8 C 0.73452(12) 0.2995(3) 0.45893(14) 0.0228(4) Uani 1 1 d .
H8A H 0.7225 0.1831 0.4113 0.034 Uiso 1 1 calc GR
H8B H 0.6814 0.3606 0.4822 0.034 Uiso 1 1 calc GR
H8C H 0.7669 0.2469 0.5187 0.034 Uiso 1 1 calc GR
C9 C 0.69725(10) 0.4196(2) 0.23450(12) 0.0143(3) Uani 1 1 d .
H9A H 0.7451 0.3610 0.1956 0.017 Uiso 1 1 calc R
H9B H 0.6700 0.3020 0.2713 0.017 Uiso 1 1 calc R
C10 C 0.63468(10) 0.5148(3) 0.15958(12) 0.0161(3) Uani 1 1 d .
H10 H 0.6263 0.4469 0.0948 0.019 Uiso 1 1 calc R
C11 C 0.59037(11) 0.6876(3) 0.17788(13) 0.0185(3) Uani 1 1 d .
C12 C 0.59954(12) 0.8063(3) 0.27749(15) 0.0230(4) Uani 1 1 d .
H12A H 0.5428 0.8280 0.3064 0.028 Uiso 1 1 calc R
H12B H 0.6236 0.9466 0.2627 0.028 Uiso 1 1 calc R
C13 C 0.65533(11) 0.6978(3) 0.35927(13) 0.0186(3) Uani 1 1 d .
H13A H 0.6204 0.5965 0.3980 0.022 Uiso 1 1 calc R
H13B H 0.6762 0.8050 0.4089 0.022 Uiso 1 1 calc R
C14 C 0.52756(12) 0.7750(3) 0.10157(16) 0.0284(4) Uani 1 1 d .
H14A H 0.5297 0.6940 0.0372 0.043 Uiso 1 1 calc GR
H14B H 0.5411 0.9225 0.0874 0.043 Uiso 1 1 calc GR
H14C H 0.4708 0.7657 0.1301 0.043 Uiso 1 1 calc GR

loop_
_atom_site_aniso_label
_atom_site_aniso_U_11
_atom_site_aniso_U_22
_atom_site_aniso_U_33
_atom_site_aniso_U_23
_atom_site_aniso_U_13
_atom_site_aniso_U_12
Br1 0.02178(10) 0.02677(11) 0.02866(11) 0.01311(8) -0.00760(7) 0.00107(7)
O1 0.0279(7) 0.0127(6) 0.0259(7) 0.0014(5) -0.0004(5) -0.0018(5)
C1 0.0162(8) 0.0173(8) 0.0166(8) 0.0047(6) -0.0059(6) 0.0017(7)
C2 0.0141(8) 0.0244(9) 0.0231(9) 0.0079(7) -0.0004(7) 0.0009(7)
C3 0.0160(8) 0.0229(9) 0.0187(8) 0.0078(7) 0.0012(7) 0.0011(7)
C4 0.0157(8) 0.0153(8) 0.0122(7) 0.0012(6) -0.0030(6) -0.0017(6)
C5 0.0144(8) 0.0113(7) 0.0126(7) -0.0007(6) -0.0004(6) -0.0004(6)
C6 0.0172(8) 0.0164(8) 0.0129(7) 0.0010(6) -0.0013(6) -0.0036(7)
C7 0.0294(10) 0.0256(9) 0.0164(8) -0.0031(7) -0.0049(7) -0.0036(8)
C8 0.0247(9) 0.0246(9) 0.0190(8) 0.0084(7) 0.0011(7) -0.0035(8)
C9 0.0146(8) 0.0112(7) 0.0170(8) -0.0031(6) -0.0027(6) 0.0003(6)
C10 0.0137(8) 0.0190(8) 0.0157(8) -0.0018(6) -0.0012(6) -0.0016(7)
C11 0.0135(8) 0.0197(9) 0.0224(8) 0.0056(7) 0.0011(6) -0.0003(7)
C12 0.0187(9) 0.0180(9) 0.0322(10) -0.0033(7) 0.0024(7) 0.0058(7)
C13 0.0183(8) 0.0165(8) 0.0212(8) -0.0036(7) 0.0043(7) 0.0002(7)
C14 0.0192(9) 0.0338(11) 0.0320(10) 0.0101(9) -0.0007(8) 0.0078(8)

loop_
_atom_type_symbol
_atom_type_description
_atom_type_scat_dispersion_real
_atom_type_scat_dispersion_imag
_atom_type_scat_source
C C 0.0033 0.0016 'International Tables Vol C Tables 4.2.6.8 and 6.1.1.4'
H H 0.0000 0.0000 'International Tables Vol C Tables 4.2.6.8 and 6.1.1.4'
Br Br -0.2901 2.4595 'International Tables Vol C Tables 4.2.6.8 and 6.1.1.4'
O O 0.0106 0.0060 'International Tables Vol C Tables 4.2.6.8 and 6.1.1.4'

loop_
_geom_angle_atom_site_label_1
_geom_angle_atom_site_label_2
_geom_angle_atom_site_label_3
_geom_angle
Br1 C1 H1 107.8
C2 C1 Br1 107.07(11)
C2 C1 H1 107.8
C2 C1 C6 114.13(14)
C6 C1 Br1 111.94(11)
C6 C1 H1 107.8
C1 C2 H2A 109.6
C1 C2 H2B 109.6
C1 C2 C3 110.38(14)
H2A C2 H2B 108.1
C3 C2 H2A 109.6
C3 C2 H2B 109.6
C2 C3 H3A 109.5
C2 C3 H3B 109.5
H3A C3 H3B 108.1
C4 C3 C2 110.71(14)
C4 C3 H3A 109.5
C4 C3 H3B 109.5
O1 C4 C3 121.03(15)
O1 C4 C5 122.41(15)
C3 C4 C5 116.47(14)
C4 C5 C6 106.59(13)
C4 C5 C9 109.34(13)
C4 C5 C13 110.20(13)
C9 C5 C6 111.63(13)
C13 C5 C6 111.45(13)
C13 C5 C9 107.63(13)
C1 C6 C5 106.90(12)
C7 C6 C1 111.17(14)
C7 C6 C5 109.71(14)
C8 C6 C1 109.36(14)
C8 C6 C5 111.40(13)
C8 C6 C7 108.31(14)
C6 C7 H7A 109.5
C6 C7 H7B 109.5
C6 C7 H7C 109.5
H7A C7 H7B 109.5
H7A C7 H7C 109.5
H7B C7 H7C 109.5
C6 C8 H8A 109.5
C6 C8 H8B 109.5
C6 C8 H8C 109.5
H8A C8 H8B 109.5
H8A C8 H8C 109.5
H8B C8 H8C 109.5
C5 C9 H9A 109.0
C5 C9 H9B 109.0
H9A C9 H9B 107.8
C10 C9 C5 112.79(13)
C10 C9 H9A 109.0
C10 C9 H9B 109.0
C9 C10 H10 117.8
C11 C10 C9 124.33(15)
C11 C10 H10 117.8
C10 C11 C12 121.75(16)
C10 C11 C14 122.51(17)
C14 C11 C12 115.74(16)
C11 C12 H12A 108.6
C11 C12 H12B 108.6
C11 C12 C13 114.47(14)
H12A C12 H12B 107.6
C13 C12 H12A 108.6
C13 C12 H12B 108.6
C5 C13 H13A 108.7
C5 C13 H13B 108.7
C12 C13 C5 114.03(14)
C12 C13 H13A 108.7
C12 C13 H13B 108.7
H13A C13 H13B 107.6
C11 C14 H14A 109.5
C11 C14 H14B 109.5
C11 C14 H14C 109.5
H14A C14 H14B 109.5
H14A C14 H14C 109.5
H14B C14 H14C 109.5

loop_
_geom_bond_atom_site_label_1
_geom_bond_atom_site_label_2
_geom_bond_distance
Br1 C1 1.9859(16)
O1 C4 1.212(2)
C1 H1 1.0000
C1 C2 1.517(2)
C1 C6 1.543(2)
C2 H2A 0.9900
C2 H2B 0.9900
C2 C3 1.531(2)
C3 H3A 0.9900
C3 H3B 0.9900
C3 C4 1.508(2)
C4 C5 1.532(2)
C5 C6 1.593(2)
C5 C9 1.548(2)
C5 C13 1.540(2)
C6 C7 1.535(2)
C6 C8 1.532(2)
C7 H7A 0.9800
C7 H7B 0.9800
C7 H7C 0.9800
C8 H8A 0.9800
C8 H8B 0.9800
C8 H8C 0.9800
C9 H9A 0.9900
C9 H9B 0.9900
C9 C10 1.503(2)
C10 H10 0.9500
C10 C11 1.327(2)
C11 C12 1.499(3)
C11 C14 1.497(2)
C12 H12A 0.9900
C12 H12B 0.9900
C12 C13 1.532(2)
C13 H13A 0.9900
C13 H13B 0.9900
C14 H14A 0.9800
C14 H14B 0.9800
C14 H14C 0.9800

loop_
_geom_torsion_atom_site_label_1
_geom_torsion_atom_site_label_2
_geom_torsion_atom_site_label_3
_geom_torsion_atom_site_label_4
_geom_torsion
Br1 C1 C2 C3 178.45(12)
Br1 C1 C6 C5 -177.05(10)
Br1 C1 C6 C7 63.23(16)
Br1 C1 C6 C8 -56.33(15)
O1 C4 C5 C6 -118.80(17)
O1 C4 C5 C9 120.39(17)
O1 C4 C5 C13 2.3(2)
C1 C2 C3 C4 49.8(2)
C2 C1 C6 C5 61.12(17)
C2 C1 C6 C7 -58.60(18)
C2 C1 C6 C8 -178.15(14)
C2 C3 C4 O1 122.59(17)
C2 C3 C4 C5 -54.24(19)
C3 C4 C5 C6 57.97(17)
C3 C4 C5 C9 -62.84(17)
C3 C4 C5 C13 179.05(14)
C4 C5 C6 C1 -57.42(16)
C4 C5 C6 C7 63.23(16)
C4 C5 C6 C8 -176.84(13)
C4 C5 C9 C10 -71.42(17)
C4 C5 C13 C12 62.77(18)
C5 C9 C10 C11 -22.6(2)
C6 C1 C2 C3 -57.09(19)
C6 C5 C9 C10 170.89(13)
C6 C5 C13 C12 -179.09(14)
C9 C5 C6 C1 61.92(17)
C9 C5 C6 C7 -177.43(13)
C9 C5 C6 C8 -57.50(18)
C9 C5 C13 C12 -56.39(18)
C9 C10 C11 C12 0.3(3)
C9 C10 C11 C14 -178.95(16)
C10 C11 C12 C13 -6.9(2)
C11 C12 C13 C5 36.3(2)
C13 C5 C6 C1 -177.70(13)
C13 C5 C6 C7 -57.05(18)
C13 C5 C6 C8 62.88(18)
C13 C5 C9 C10 48.29(17)
C14 C11 C12 C13 172.37(15)
